data_7229050
loop_
_publ_author_name
'Li, Yunwu'
'Guo, Ling-Yu'
'Feng, Lei'
'Jaglicic, Zvonko'
'Zeng, Suyuan'
'Sun, Di'

_publ_section_title
;
 Self-Assembly, Structures, Magnetic Properties and Solution Behaviors of
 Six Mixed-Valence Cobalt Clusters
;
_journal_name_full CrystEngComm
_journal_paper_doi 10.1039/C7CE01375B
_journal_year 2017
_chemical_formula_sum 'C50 H96 Co4 N5 Na O20'
_chemical_formula_weight 1346.02
_space_group_crystal_system orthorhombic
_space_group_IT_number 63
_space_group_name_Hall '-C 2c 2'
_space_group_name_H-M_alt 'C m c m'
_symmetry_space_group_name_Hall '-C 2c 2'
_symmetry_space_group_name_H-M 'C m c m'
_atom_sites_solution_hydrogens mixed
_audit_creation_method SHELXL-2014/7
_audit_update_record
;
2017-04-24 deposited with the CCDC.
2017-09-04 downloaded from the CCDC.
;
_cell_angle_alpha 90
_cell_angle_beta 90
_cell_angle_gamma 90
_cell_formula_units_Z 4
_cell_length_a 17.872(3)
_cell_length_b 26.479(5)
_cell_length_c 15.968(3)
_cell_measurement_reflns_used 5766
_cell_measurement_temperature 298(2)
_cell_measurement_theta_max 22.46
_cell_measurement_theta_min 2.55
_cell_volume 7557(2)
_computing_structure_refinement 'SHELXL-2014/7 (Sheldrick, 2014)'
_diffrn_ambient_temperature 298(2)
_diffrn_measured_fraction_theta_full 0.984
_diffrn_measured_fraction_theta_max 0.984
_diffrn_measurement_device_type 'CCD area detector'
_diffrn_radiation_type MoK\a
_diffrn_radiation_wavelength 0.71073
_diffrn_reflns_av_R_equivalents 0.0548
_diffrn_reflns_av_unetI/netI 0.0340
_diffrn_reflns_Laue_measured_fraction_full 0.984
_diffrn_reflns_Laue_measured_fraction_max 0.984
_diffrn_reflns_limit_h_max 21
_diffrn_reflns_limit_h_min -21
_diffrn_reflns_limit_k_max 31
_diffrn_reflns_limit_k_min -31
_diffrn_reflns_limit_l_max 18
_diffrn_reflns_limit_l_min -15
_diffrn_reflns_number 26398
_diffrn_reflns_point_group_measured_fraction_full 0.984
_diffrn_reflns_point_group_measured_fraction_max 0.984
_diffrn_reflns_theta_full 24.997
_diffrn_reflns_theta_max 24.997
_diffrn_reflns_theta_min 2.574
_exptl_absorpt_coefficient_mu 0.928
_exptl_absorpt_correction_T_max 0.7456
_exptl_absorpt_correction_T_min 0.6415
_exptl_absorpt_correction_type multi-scan
_exptl_absorpt_process_details sadabs
_exptl_crystal_density_diffrn 1.183
_exptl_crystal_density_method 'not measured'
_exptl_crystal_description plate
_exptl_crystal_F_000 2840
_exptl_crystal_size_max 0.200
_exptl_crystal_size_mid 0.120
_exptl_crystal_size_min 0.100
_exptl_transmission_factor_max 0.8604
_exptl_transmission_factor_min 0.8604
_refine_diff_density_max 1.014
_refine_diff_density_min -1.139
_refine_diff_density_rms 0.081
_refine_ls_extinction_method none
_refine_ls_goodness_of_fit_ref 1.052
_refine_ls_hydrogen_treatment constr
_refine_ls_matrix_type full
_refine_ls_number_parameters 259
_refine_ls_number_reflns 3517
_refine_ls_number_restraints 86
_refine_ls_restrained_S_all 1.142
_refine_ls_R_factor_all 0.0869
_refine_ls_R_factor_gt 0.0586
_refine_ls_shift/su_max 0.003
_refine_ls_shift/su_mean 0.000
_refine_ls_structure_factor_coef Fsqd
_refine_ls_weighting_details 'w=1/[\s^2^(Fo^2^)+(0.1072P)^2^+17.8024P] where P=(Fo^2^+2Fc^2^)/3'
_refine_ls_weighting_scheme calc
_refine_ls_wR_factor_gt 0.1628
_refine_ls_wR_factor_ref 0.1900
_reflns_Friedel_coverage 0.000
_reflns_number_gt 2504
_reflns_number_total 3517
_reflns_threshold_expression 'I > 2\s(I)'
_cod_data_source_file c7ce01375b2.cif
_cod_data_source_block p4
_cod_database_code 7229050
_shelx_shelxl_version_number 2014/7
_shelx_space_group_comment
;
The symmetry employed for this shelxl refinement is uniquely defined
by the following loop, which should always be used as a source of
symmetry information in preference to the above space-group names.
They are only intended as comments.
;
_shelx_estimated_absorpt_t_min 0.836
_shelx_estimated_absorpt_t_max 0.913

loop_
_space_group_symop_operation_xyz
'x, y, z'
'-x, -y, z+1/2'
'-x, y, -z+1/2'
'x, -y, -z'
'x+1/2, y+1/2, z'
'-x+1/2, -y+1/2, z+1/2'
'-x+1/2, y+1/2, -z+1/2'
'x+1/2, -y+1/2, -z'
'-x, -y, -z'
'x, y, -z-1/2'
'x, -y, z-1/2'
'-x, y, z'
'-x+1/2, -y+1/2, -z'
'x+1/2, y+1/2, -z-1/2'
'x+1/2, -y+1/2, z-1/2'
'-x+1/2, y+1/2, z'

loop_
_atom_site_label
_atom_site_type_symbol
_atom_site_fract_x
_atom_site_fract_y
_atom_site_fract_z
_atom_site_U_iso_or_equiv
_atom_site_adp_type
_atom_site_occupancy
_atom_site_site_symmetry_order
_atom_site_calc_flag
_atom_site_refinement_flags_posn
_atom_site_refinement_flags_adp
_atom_site_refinement_flags_occupancy
_atom_site_disorder_assembly
_atom_site_disorder_group
Co1 Co 0.60852(4) 0.28967(3) 0.7500 0.0430(3) Uani 1 2 d S T P E .
Co2 Co 0.5000 0.27208(3) 0.59895(6) 0.0481(3) Uani 1 2 d S T P . .
Na1 Na 0.5000 0.18344(13) 0.7500 0.0571(9) Uani 1 4 d S T P . .
O1 O 0.4286(5) 0.0730(3) 0.8615(5) 0.0923(19) Uani 0.5 1 d D U P . .
H1 H 0.4761 0.0732 0.8587 0.138 Uiso 0.5 1 d R U P . .
O2 O 0.4104(4) 0.1191(2) 0.7500 0.0830(15) Uani 1 2 d DS TU P . .
O3 O 0.5000 0.1539(2) 0.5831(3) 0.0778(16) Uani 1 2 d S T P . .
O4 O 0.5000 0.22212(18) 0.5017(3) 0.0628(13) Uani 1 2 d S T P . .
O5 O 0.63932(18) 0.34013(11) 0.6706(2) 0.0560(8) Uani 1 1 d . . . . .
O6 O 0.5756(2) 0.32345(15) 0.5528(2) 0.0801(12) Uani 1 1 d . . . . .
O7 O 0.58271(16) 0.24214(10) 0.66783(19) 0.0462(7) Uani 1 1 d . . . . .
N1 N 0.7084(3) 0.2586(2) 0.7500 0.0580(14) Uani 1 2 d S T P . .
N2 N 0.5000 0.3149(2) 0.7500 0.0430(16) Uani 1 4 d S T P . .
N3 N 0.5000 0.3617(3) 0.7500 0.0534(19) Uani 1 4 d S T P E .
N4 N 0.5000 0.4043(4) 0.7500 0.096(4) Uani 1 4 d S T P . .
C2A C 0.3976(7) -0.0104(3) 0.7500 0.133(4) Uani 0.5 2 d DS TU P . .
H2AC H 0.4352 -0.0023 0.7092 0.199 Uiso 0.25 1 d R U P . .
H2AE H 0.3752 -0.0423 0.7363 0.199 Uiso 0.25 1 d R U P . .
H2AD H 0.4201 -0.0124 0.8045 0.199 Uiso 0.25 1 d R U P . .
C4 C 0.3467(5) 0.0373(3) 0.7500 0.0983(18) Uani 1 2 d DS TU P . .
C3A C 0.2653(7) 0.0609(5) 0.7500 0.102(2) Uani 0.5 2 d DS TU P . .
H3AD H 0.2626 0.0874 0.7091 0.152 Uiso 0.25 1 d R U P . .
H3AB H 0.2295 0.0351 0.7365 0.152 Uiso 0.25 1 d R U P . .
H3AC H 0.2544 0.0744 0.8044 0.152 Uiso 0.25 1 d R U P . .
C1A C 0.3087(7) 0.0067(4) 0.8330(6) 0.103(2) Uani 0.25 1 d D U P . .
H1AB H 0.2623 0.0218 0.8500 0.154 Uiso 0.25 1 d R U P . .
H1AA H 0.3420 0.0051 0.8801 0.154 Uiso 0.25 1 d R U P . .
H1AC H 0.2994 -0.0268 0.8126 0.154 Uiso 0.25 1 d R U P . .
C5 C 0.4005(7) 0.0769(3) 0.7851(6) 0.0889(17) Uani 0.5 1 d D U P . .
C6 C 0.5000 0.0871(5) 0.4530(8) 0.197(9) Uani 1 2 d S T P . .
H6A H 0.4912 0.0700 0.4009 0.296 Uiso 0.5 1 d R U P A -1
H6B H 0.5476 0.0769 0.4752 0.296 Uiso 0.5 1 d R U P A -1
H6C H 0.4612 0.0785 0.4920 0.296 Uiso 0.5 1 d R U P A -1
C7 C 0.5000 0.1422(4) 0.4329(5) 0.079(2) Uani 1 2 d S T P . .
C8 C 0.4341(6) 0.1554(5) 0.3822(7) 0.173(5) Uani 1 1 d . . . . .
H8A H 0.3895 0.1469 0.4125 0.260 Uiso 1 1 calc R U . . .
H8B H 0.4354 0.1369 0.3305 0.260 Uiso 1 1 calc R U . . .
H8C H 0.4346 0.1909 0.3705 0.260 Uiso 1 1 calc R U . . .
C9 C 0.5000 0.1752(3) 0.5120(5) 0.0594(18) Uani 1 2 d S T P . .
C10 C 0.6473(3) 0.2209(2) 0.6279(4) 0.0650(14) Uani 1 1 d . . . . .
H10A H 0.6676 0.2439 0.5864 0.078 Uiso 0.5 1 calc R U P B 1
H10B H 0.6352 0.1891 0.6009 0.078 Uiso 0.5 1 calc R U P B 1
H10C H 0.6424 0.2252 0.5678 0.078 Uiso 0.5 1 calc R U P C 2
H10D H 0.6483 0.1849 0.6391 0.078 Uiso 0.5 1 calc R U P C 2
C11 C 0.7705(5) 0.2928(4) 0.7500 0.113(4) Uani 1 2 d S T P E .
H11A H 0.7827 0.3018 0.8066 0.169 Uiso 0.5 1 calc R U P D -1
H11B H 0.7575 0.3226 0.7191 0.169 Uiso 0.5 1 calc R U P D -1
H11C H 0.8128 0.2768 0.7243 0.169 Uiso 0.5 1 calc R U P D -1
C12 C 0.6216(3) 0.3480(2) 0.5947(4) 0.0617(13) Uani 1 1 d . . . . .
C13 C 0.7188(7) 0.3666(5) 0.4919(8) 0.205(6) Uani 1 1 d . . . . .
H13A H 0.7477 0.3420 0.5220 0.308 Uiso 1 1 calc R U . . .
H13B H 0.7515 0.3920 0.4694 0.308 Uiso 1 1 calc R U . . .
H13C H 0.6924 0.3503 0.4470 0.308 Uiso 1 1 calc R U . . .
C14 C 0.6625(4) 0.3913(2) 0.5515(4) 0.0836(19) Uani 1 1 d . . . . .
C15 C 0.6102(7) 0.4198(4) 0.4964(8) 0.190(6) Uani 1 1 d . . . . .
H15A H 0.5851 0.3967 0.4596 0.285 Uiso 1 1 calc R U . . .
H15B H 0.6379 0.4439 0.4639 0.285 Uiso 1 1 calc R U . . .
H15C H 0.5740 0.4371 0.5302 0.285 Uiso 1 1 calc R U . . .
C16 C 0.7057(9) 0.4220(4) 0.6088(7) 0.236(8) Uani 1 1 d . . . . .
H16A H 0.7314 0.4005 0.6479 0.354 Uiso 1 1 calc R U . . .
H16B H 0.6729 0.4443 0.6387 0.354 Uiso 1 1 calc R U . . .
H16C H 0.7416 0.4415 0.5779 0.354 Uiso 1 1 calc R U . . .
C17 C 0.7038(6) 0.2127(4) 0.7013(8) 0.064(3) Uani 0.5 1 d . . P E 1
H17A H 0.7522 0.2053 0.6783 0.077 Uiso 0.5 1 d R U P E 1
H17B H 0.6890 0.1847 0.7358 0.077 Uiso 0.5 1 d R U P E 1
C17A C 0.7176(6) 0.2423(5) 0.6539(7) 0.062(3) Uani 0.5 1 d . . P E 2
H17C H 0.7570 0.2173 0.6484 0.075 Uiso 0.5 1 d R U P E 2
H17D H 0.7305 0.2714 0.6200 0.075 Uiso 0.5 1 d R U P E 2
C1 C 0.3634(15) 0.0427(8) 0.6568(17) 0.097(3) Uani 0.25 1 d . U P . .
H1A H 0.3932 0.0714 0.6420 0.146 Uiso 0.25 1 d R U P . .
H1B H 0.3870 0.0125 0.6366 0.146 Uiso 0.25 1 d R U P . .
H1C H 0.3146 0.0458 0.6320 0.146 Uiso 0.25 1 d R U P . .
C2 C 0.3952(9) -0.0092(5) 0.7500 0.133(4) Uani 0.5 2 d DS TU P . .
H2AA H 0.4310 -0.0140 0.7059 0.199 Uiso 0.25 1 d R U P . .
H2 H 0.3533 -0.0312 0.7412 0.199 Uiso 0.25 1 d R U P . .
H2AB H 0.4181 -0.0168 0.8029 0.199 Uiso 0.25 1 d R U P . .
C3 C 0.2704(7) 0.0425(8) 0.7921(13) 0.101(2) Uani 0.25 1 d D U P . .
H3AA H 0.2505 0.0699 0.7598 0.151 Uiso 0.25 1 d R U P . .
H3AE H 0.2412 0.0126 0.7822 0.151 Uiso 0.25 1 d R U P . .
H1AD H 0.2686 0.0510 0.8505 0.151 Uiso 0.25 1 d R U P . .

loop_
_atom_site_aniso_label
_atom_site_aniso_U_11
_atom_site_aniso_U_22
_atom_site_aniso_U_33
_atom_site_aniso_U_23
_atom_site_aniso_U_13
_atom_site_aniso_U_12
Co1 0.0407(5) 0.0397(5) 0.0486(5) 0.000 0.000 -0.0030(3)
Co2 0.0527(5) 0.0440(5) 0.0476(5) 0.0015(4) 0.000 0.000
Na1 0.056(2) 0.0364(19) 0.078(3) 0.000 0.000 0.000
O1 0.117(4) 0.069(3) 0.091(4) 0.018(3) -0.012(4) -0.021(4)
O2 0.102(3) 0.055(3) 0.092(3) 0.000 0.000 -0.021(3)
O3 0.119(5) 0.055(3) 0.059(3) -0.007(3) 0.000 0.000
O4 0.086(3) 0.056(3) 0.047(3) -0.005(2) 0.000 0.000
O5 0.0593(19) 0.0522(19) 0.056(2) 0.0037(15) 0.0056(16) -0.0137(15)
O6 0.099(3) 0.081(3) 0.061(2) 0.022(2) -0.013(2) -0.033(2)
O7 0.0441(15) 0.0412(15) 0.0533(19) -0.0049(13) 0.0041(13) 0.0018(13)
N1 0.041(3) 0.060(4) 0.073(4) 0.000 0.000 0.003(3)
N2 0.047(4) 0.030(4) 0.052(4) 0.000 0.000 0.000
N3 0.056(5) 0.042(5) 0.063(5) 0.000 0.000 0.000
N4 0.085(7) 0.038(5) 0.164(11) 0.000 0.000 0.000
C2A 0.152(7) 0.094(6) 0.154(7) 0.000 0.000 -0.002(6)
C4 0.117(4) 0.065(3) 0.112(4) 0.000 0.000 -0.015(3)
C3A 0.118(5) 0.071(4) 0.115(5) 0.000 0.000 -0.016(4)
C1A 0.120(5) 0.071(4) 0.117(5) 0.001(3) 0.000(3) -0.015(4)
C5 0.109(4) 0.062(3) 0.096(4) 0.007(2) -0.004(2) -0.019(3)
C6 0.40(3) 0.091(9) 0.097(10) -0.031(7) 0.000 0.000
C7 0.082(5) 0.093(6) 0.062(5) -0.031(5) 0.000 0.000
C8 0.143(8) 0.248(13) 0.129(8) -0.094(9) -0.055(6) 0.022(9)
C9 0.057(4) 0.072(5) 0.049(4) -0.011(4) 0.000 0.000
C10 0.060(3) 0.067(3) 0.067(3) -0.008(3) 0.015(3) 0.012(2)
C11 0.042(4) 0.094(7) 0.203(13) 0.000 0.000 -0.007(4)
C12 0.070(3) 0.053(3) 0.062(3) 0.005(2) 0.012(3) -0.006(2)
C13 0.210(12) 0.191(11) 0.215(13) 0.044(10) 0.145(11) -0.016(10)
C14 0.097(4) 0.077(4) 0.077(4) 0.023(3) 0.006(3) -0.031(3)
C15 0.202(11) 0.141(8) 0.227(12) 0.122(9) -0.069(10) -0.077(8)
C16 0.39(2) 0.184(11) 0.134(8) 0.042(8) -0.030(11) -0.215(13)
C17 0.052(5) 0.064(7) 0.076(7) -0.008(6) 0.004(5) 0.023(5)
C17A 0.056(6) 0.068(7) 0.062(7) 0.001(6) 0.007(5) 0.012(5)
C1 0.118(6) 0.064(5) 0.110(6) -0.002(4) -0.002(4) -0.018(5)
C2 0.151(7) 0.094(6) 0.154(7) 0.000 0.000 -0.002(6)
C3 0.118(5) 0.068(4) 0.116(5) 0.003(3) 0.000(3) -0.014(4)

loop_
_atom_type_symbol
_atom_type_description
_atom_type_scat_dispersion_real
_atom_type_scat_dispersion_imag
_atom_type_scat_source
C C 0.0033 0.0016 'International Tables Vol C Tables 4.2.6.8 and 6.1.1.4'
H H 0.0000 0.0000 'International Tables Vol C Tables 4.2.6.8 and 6.1.1.4'
Co Co 0.3494 0.9721 'International Tables Vol C Tables 4.2.6.8 and 6.1.1.4'
N N 0.0061 0.0033 'International Tables Vol C Tables 4.2.6.8 and 6.1.1.4'
Na Na 0.0362 0.0249 'International Tables Vol C Tables 4.2.6.8 and 6.1.1.4'
O O 0.0106 0.0060 'International Tables Vol C Tables 4.2.6.8 and 6.1.1.4'

loop_
_geom_angle_atom_site_label_1
_geom_angle_atom_site_label_2
_geom_angle_atom_site_label_3
_geom_angle
_geom_angle_site_symmetry_1
_geom_angle_site_symmetry_3
O7 Co1 O7 88.77(19) 10_557 .
O7 Co1 O5 176.47(14) 10_557 .
O7 Co1 O5 94.32(14) . .
O7 Co1 O5 94.32(14) 10_557 10_557
O7 Co1 O5 176.47(14) . 10_557
O5 Co1 O5 82.5(2) . 10_557
O7 Co1 N1 86.72(15) 10_557 .
O7 Co1 N1 86.72(15) . .
O5 Co1 N1 91.76(17) . .
O5 Co1 N1 91.76(17) 10_557 .
O7 Co1 N2 89.22(15) 10_557 .
O7 Co1 N2 89.22(15) . .
O5 Co1 N2 92.52(17) . .
O5 Co1 N2 92.52(16) 10_557 .
N1 Co1 N2 174.3(2) . .
O7 Co1 Na1 46.21(9) 10_557 .
O7 Co1 Na1 46.21(9) . .
O5 Co1 Na1 137.28(10) . .
O5 Co1 Na1 137.28(10) 10_557 .
N1 Co1 Na1 99.86(18) . .
N2 Co1 Na1 74.45(18) . .
O7 Co2 O7 94.94(17) 12_655 .
O7 Co2 O4 99.27(13) 12_655 .
O7 Co2 O4 99.27(13) . .
O7 Co2 O6 88.50(15) 12_655 12_655
O7 Co2 O6 160.60(16) . 12_655
O4 Co2 O6 98.99(16) . 12_655
O7 Co2 O6 160.60(16) 12_655 .
O7 Co2 O6 88.50(15) . .
O4 Co2 O6 98.99(16) . .
O6 Co2 O6 82.3(2) 12_655 .
O7 Co2 Na1 48.04(8) 12_655 .
O7 Co2 Na1 48.04(9) . .
O4 Co2 Na1 95.36(15) . .
O6 Co2 Na1 135.98(11) 12_655 .
O6 Co2 Na1 135.97(11) . .
O2 Na1 O2 86.4(3) . 3_656
O2 Na1 O7 148.54(8) . .
O2 Na1 O7 92.76(15) 3_656 .
O2 Na1 O7 148.55(8) . 10_557
O2 Na1 O7 92.76(15) 3_656 10_557
O7 Na1 O7 62.91(15) . 10_557
O2 Na1 O7 92.76(15) . 3_656
O2 Na1 O7 148.55(8) 3_656 3_656
O7 Na1 O7 103.64(17) . 3_656
O7 Na1 O7 72.01(15) 10_557 3_656
O2 Na1 O7 92.76(15) . 12_655
O2 Na1 O7 148.55(8) 3_656 12_655
O7 Na1 O7 72.01(15) . 12_655
O7 Na1 O7 103.64(17) 10_557 12_655
O7 Na1 O7 62.91(15) 3_656 12_655
O2 Na1 O3 78.13(10) . .
O2 Na1 O3 78.13(10) 3_656 .
O7 Na1 O3 70.96(11) . .
O7 Na1 O3 132.45(11) 10_557 .
O7 Na1 O3 132.45(11) 3_656 .
O7 Na1 O3 70.96(11) 12_655 .
O2 Na1 O3 78.13(10) . 10_557
O2 Na1 O3 78.13(10) 3_656 10_557
O7 Na1 O3 132.46(11) . 10_557
O7 Na1 O3 70.96(11) 10_557 10_557
O7 Na1 O3 70.96(11) 3_656 10_557
O7 Na1 O3 132.45(11) 12_655 10_557
O3 Na1 O3 147.2(3) . 10_557
O2 Na1 Co2 120.55(9) . 10_557
O2 Na1 Co2 120.55(9) 3_656 10_557
O7 Na1 Co2 86.72(11) . 10_557
O7 Na1 Co2 36.38(7) 10_557 10_557
O7 Na1 Co2 36.38(7) 3_656 10_557
O7 Na1 Co2 86.72(11) 12_655 10_557
O3 Na1 Co2 152.17(15) . 10_557
O3 Na1 Co2 60.61(12) 10_557 10_557
O2 Na1 Co2 120.55(9) . .
O2 Na1 Co2 120.55(9) 3_656 .
O7 Na1 Co2 36.38(7) . .
O7 Na1 Co2 86.72(11) 10_557 .
O7 Na1 Co2 86.72(11) 3_656 .
O7 Na1 Co2 36.38(7) 12_655 .
O3 Na1 Co2 60.61(12) . .
O3 Na1 Co2 152.17(15) 10_557 .
Co2 Na1 Co2 91.56(9) 10_557 .
O2 Na1 Co1 171.38(18) . .
O2 Na1 Co1 102.21(16) 3_656 .
O7 Na1 Co1 32.58(8) . .
O7 Na1 Co1 32.58(8) 10_557 .
O7 Na1 Co1 79.91(10) 3_656 .
O7 Na1 Co1 79.91(10) 12_655 .
O3 Na1 Co1 103.43(10) . .
O3 Na1 Co1 103.43(10) 10_557 .
Co2 Na1 Co1 54.96(5) 10_557 .
Co2 Na1 Co1 54.96(5) . .
O2 Na1 Co1 102.20(16) . 3_656
O2 Na1 Co1 171.38(18) 3_656 3_656
O7 Na1 Co1 79.91(10) . 3_656
O7 Na1 Co1 79.91(10) 10_557 3_656
O7 Na1 Co1 32.58(8) 3_656 3_656
O7 Na1 Co1 32.58(8) 12_655 3_656
O3 Na1 Co1 103.43(10) . 3_656
O3 Na1 Co1 103.43(10) 10_557 3_656
Co2 Na1 Co1 54.96(5) 10_557 3_656
Co2 Na1 Co1 54.96(5) . 3_656
Co1 Na1 Co1 69.18(7) . 3_656
C5 O1 C1 63.3(11) . 10_557
C5 O2 C5 52.8(9) . 10_557
C5 O2 Na1 137.8(6) . .
C5 O2 Na1 137.8(6) 10_557 .
C9 O3 Na1 137.2(5) . .
C9 O4 Co2 122.9(5) . .
C12 O5 Co1 132.3(3) . .
C12 O6 Co2 126.1(3) . .
C10 O7 Co1 112.1(3) . .
C10 O7 Co2 120.3(3) . .
Co1 O7 Co2 107.43(13) . .
C10 O7 Na1 117.5(3) . .
Co1 O7 Na1 101.21(13) . .
Co2 O7 Na1 95.58(11) . .
C11 N1 C17 125.1(6) . .
C11 N1 C17 125.1(6) . 10_557
C17 N1 C17 65.1(11) . 10_557
C11 N1 C17A 95.2(5) . 10_557
C11 N1 C17A 95.2(5) . .
C17A N1 C17A 146.5(9) 10_557 .
C11 N1 Co1 116.1(5) . .
C17 N1 Co1 107.5(5) . .
C17 N1 Co1 107.5(5) 10_557 .
C17A N1 Co1 101.9(4) 10_557 .
C17A N1 Co1 101.9(4) . .
N3 N2 Co1 109.03(17) . 3_656
N3 N2 Co1 109.04(17) . .
Co1 N2 Co1 141.9(3) 3_656 .
N4 N3 N2 180.0 . .
C2 C4 C1 88.0(11) . 10_557
C2 C4 C1 87.9(11) . .
C1 C4 C1 155.0(16) 10_557 .
C2 C4 C3 126.1(11) . .
C1 C4 C3 74.7(12) 10_557 .
C1 C4 C3 126.6(14) . .
C2 C4 C3 126.1(11) . 10_557
C1 C4 C3 126.6(14) 10_557 10_557
C1 C4 C3 74.7(12) . 10_557
C3 C4 C3 52.3(17) . 10_557
C2 C4 C5 101.5(7) . .
C1 C4 C5 57.0(8) 10_557 .
C1 C4 C5 99.9(9) . .
C3 C4 C5 109.7(7) . .
C3 C4 C5 131.3(10) 10_557 .
C2 C4 C5 101.5(7) . 10_557
C1 C4 C5 99.9(9) 10_557 10_557
C1 C4 C5 57.0(8) . 10_557
C3 C4 C5 131.3(10) . 10_557
C3 C4 C5 109.7(7) 10_557 10_557
C5 C4 C5 43.0(8) . 10_557
C2 C4 C2A 0.6(2) . .
C1 C4 C2A 87.8(11) 10_557 .
C1 C4 C2A 87.8(11) . .
C3 C4 C2A 126.6(11) . .
C3 C4 C2A 126.6(11) 10_557 .
C5 C4 C2A 100.9(7) . .
C5 C4 C2A 100.9(7) 10_557 .
C2 C4 C3A 148.4(8) . .
C1 C4 C3A 98.2(11) 10_557 .
C1 C4 C3A 98.2(11) . .
C3 C4 C3A 31.1(10) . .
C3 C4 C3A 31.1(10) 10_557 .
C5 C4 C3A 107.8(8) . .
C5 C4 C3A 107.8(8) 10_557 .
C2A C4 C3A 149.1(8) . .
C2 C4 C1A 80.8(5) . .
C1 C4 C1A 50.2(9) 10_557 .
C1 C4 C1A 152.4(8) . .
C3 C4 C1A 48.8(11) . .
C3 C4 C1A 91.7(7) 10_557 .
C5 C4 C1A 107.0(5) . .
C5 C4 C1A 150.0(6) 10_557 .
C2A C4 C1A 81.2(5) . .
C3A C4 C1A 79.7(5) . .
C2 C4 C1A 80.8(5) . 10_557
C1 C4 C1A 152.4(8) 10_557 10_557
C1 C4 C1A 50.2(9) . 10_557
C3 C4 C1A 91.7(7) . 10_557
C3 C4 C1A 48.8(11) 10_557 10_557
C5 C4 C1A 150.0(6) . 10_557
C5 C4 C1A 107.0(5) 10_557 10_557
C2A C4 C1A 81.2(5) . 10_557
C3A C4 C1A 79.7(5) . 10_557
C1A C4 C1A 102.8(8) . 10_557
C3 C3A C3 107.2(15) . 10_557
C3 C3A C4 70.7(10) . .
C3 C3A C4 70.7(10) 10_557 .
C3 C1A C1 86.0(13) . 10_557
C3 C1A C4 59.0(6) . .
C1 C1A C4 58.4(12) 10_557 .
C5 C5 O2 63.6(4) 10_557 .
C5 C5 O1 157.1(7) 10_557 .
O2 C5 O1 115.3(8) . .
C5 C5 C1 129.5(11) 10_557 10_557
O2 C5 C1 153.9(16) . 10_557
O1 C5 C1 62.4(12) . 10_557
C5 C5 C4 68.5(4) 10_557 .
O2 C5 C4 122.2(8) . .
O1 C5 C4 121.5(7) . .
C1 C5 C4 61.3(12) 10_557 .
C8 C7 C8 106.3(12) 12_655 .
C8 C7 C6 110.5(7) 12_655 .
C8 C7 C6 110.5(7) . .
C8 C7 C9 108.5(6) 12_655 .
C8 C7 C9 108.5(6) . .
C6 C7 C9 112.3(8) . .
O4 C9 O3 123.9(6) . .
O4 C9 C7 117.1(7) . .
O3 C9 C7 118.9(7) . .
O7 C10 C17A 114.7(6) . .
O7 C10 C17 103.9(5) . .
O6 C12 O5 126.2(5) . .
O6 C12 C14 117.8(5) . .
O5 C12 C14 115.9(5) . .
C16 C14 C15 115.1(9) . .
C16 C14 C12 113.0(6) . .
C15 C14 C12 110.3(6) . .
C16 C14 C13 106.4(9) . .
C15 C14 C13 105.2(9) . .
C12 C14 C13 106.0(6) . .
N1 C17 C17 57.5(5) . 10_557
N1 C17 C10 108.9(7) . .
C17 C17 C10 138.7(4) 10_557 .
C10 C17A N1 107.1(7) . .
C1A C1 O1 169(2) 10_557 10_557
C1A C1 C5 133(2) 10_557 10_557
O1 C1 C5 54.2(8) 10_557 10_557
C1A C1 C4 71.4(13) 10_557 .
O1 C1 C4 114.0(14) 10_557 .
C5 C1 C4 61.7(11) 10_557 .
C1A C1 C3 46.2(11) 10_557 10_557
O1 C1 C3 144.5(17) 10_557 10_557
C5 C1 C3 97.4(17) 10_557 10_557
C4 C1 C3 52.7(10) . 10_557
C3A C3 C1A 149.5(14) . .
C3A C3 C3 36.4(8) . 10_557
C1A C3 C3 119.2(6) . 10_557
C3A C3 C4 78.2(11) . .
C1A C3 C4 72.2(9) . .
C3 C3 C4 63.9(8) 10_557 .
C3A C3 C1 116.8(13) . 10_557
C1A C3 C1 47.8(10) . 10_557
C3 C3 C1 116.2(10) 10_557 10_557
C4 C3 C1 52.6(9) . 10_557

loop_
_geom_bond_atom_site_label_1
_geom_bond_atom_site_label_2
_geom_bond_distance
_geom_bond_site_symmetry_2
Co1 O7 1.876(3) 10_557
Co1 O7 1.876(3) .
Co1 O5 1.923(3) .
Co1 O5 1.923(3) 10_557
Co1 N1 1.965(5) .
Co1 N2 2.052(2) .
Co1 Na1 3.417(3) .
Co2 O7 2.006(3) 12_655
Co2 O7 2.006(3) .
Co2 O4 2.040(5) .
Co2 O6 2.053(4) 12_655
Co2 O6 2.053(4) .
Co2 Na1 3.366(3) .
Na1 O2 2.339(6) .
Na1 O2 2.339(6) 3_656
Na1 O7 2.514(4) .
Na1 O7 2.514(4) 10_557
Na1 O7 2.514(4) 3_656
Na1 O7 2.514(4) 12_655
Na1 O3 2.777(5) .
Na1 O3 2.777(5) 10_557
Na1 Co2 3.365(3) 10_557
Na1 Co1 3.417(3) 3_656
O1 C5 1.323(8) .
O1 C1 1.45(2) 10_557
O2 C5 1.261(7) .
O2 C5 1.261(7) 10_557
O3 C9 1.269(9) .
O4 C9 1.254(9) .
O5 C12 1.269(6) .
O6 C12 1.245(6) .
O7 C10 1.435(6) .
N1 C11 1.431(10) .
N1 C17 1.445(11) .
N1 C17 1.446(11) 10_557
N1 C17A 1.602(11) 10_557
N1 C17A 1.602(11) .
N2 N3 1.238(10) .
N2 Co1 2.052(2) 3_656
N3 N4 1.127(12) .
C2A C4 1.555(9) .
C4 C2 1.505(17) .
C4 C1 1.52(3) 10_557
C4 C1 1.52(3) .
C4 C3 1.527(10) .
C4 C3 1.527(10) 10_557
C4 C5 1.530(12) .
C4 C5 1.530(12) 10_557
C4 C3A 1.584(9) .
C4 C1A 1.696(8) .
C4 C1A 1.696(8) 10_557
C3A C3 0.84(3) .
C3A C3 0.84(3) 10_557
C1A C3 1.34(3) .
C1A C1 1.37(2) 10_557
C5 C5 1.122(19) 10_557
C5 C1 1.46(2) 10_557
C6 C7 1.493(16) .
C7 C8 1.471(11) 12_655
C7 C8 1.471(11) .
C7 C9 1.536(10) .
C10 C17A 1.439(12) .
C10 C17 1.562(13) .
C12 C14 1.524(7) .
C13 C14 1.531(12) .
C14 C16 1.448(11) .
C14 C15 1.488(11) .
C17 C17 1.55(2) 10_557
C1 C1A 1.37(2) 10_557
C1 O1 1.45(2) 10_557
C1 C5 1.46(2) 10_557
C1 C3 1.85(3) 10_557
C3 C3 1.35(4) 10_557
C3 C1 1.85(3) 10_557
